data_7715854
loop_
_publ_author_name
'Garc&#xed;a-Garc&#xed;a, Amalia'
'Medina-O'donnell, Marta'
'Rojas, Sara'
'Cano-Morenilla, Mariola'
'Morales, Juan'
'Quesada-Moreno, Mar&#xed;a Mar'
'Sainz, Juan'
'Vitorica-Yrezabal, I&#xf1;igo J'
'Rodr&#xed;guez-Di&#xe9;guez, Antonio'
'Navarro, Amparo'
'Reyes-Zurita, Fernando J'

_publ_section_title
;
 Modulating anti-inflammatory and anticancer properties by designing a
 family of metal-complexes based on 5-nitropicolinic acid.
;
_journal_issue 21
_journal_name_full 'Dalton transactions (Cambridge, England : 2003)'
_journal_page_first 8988
_journal_page_last 9000
_journal_paper_doi 10.1039/d4dt00265b
_journal_volume 53
_journal_year 2024
_chemical_absolute_configuration ad
_chemical_formula_moiety 'C12 H6 Mn N4 O8'
_chemical_formula_sum 'C12 H6 Mn N4 O8'
_chemical_formula_weight 389.15
_space_group_crystal_system monoclinic
_space_group_IT_number 4
_space_group_name_Hall 'P 2yb'
_space_group_name_H-M_alt 'P 1 21 1'
_atom_sites_solution_hydrogens geom
_atom_sites_solution_primary dual
_audit_creation_date 2024-03-22
_audit_creation_method
;
Olex2 1.5
(compiled 2024.02.16 svn.r378c4104 for OlexSys, GUI svn.r6928)
;
_audit_update_record
;
2024-03-27 deposited with the CCDC.	2024-04-04 downloaded from the CCDC.
;
_cell_angle_alpha 90
_cell_angle_beta 108.111(4)
_cell_angle_gamma 90
_cell_formula_units_Z 2
_cell_length_a 10.4325(17)
_cell_length_b 5.3198(7)
_cell_length_c 12.7174(15)
_cell_measurement_reflns_used 537
_cell_measurement_temperature 296.15
_cell_measurement_theta_max 20.51
_cell_measurement_theta_min 3.36
_cell_volume 670.83(16)
_computing_cell_refinement 'SAINT V8.40B (?, 2016)'
_computing_data_reduction 'SAINT V8.40B (?, 2016)'
_computing_molecular_graphics 'Olex2 1.5 (Dolomanov et al., 2009)'
_computing_publication_material 'Olex2 1.5 (Dolomanov et al., 2009)'
_computing_structure_refinement 'XL  (Sheldrick, 2008)'
_computing_structure_solution 'SHELXT 2018/2 (Sheldrick, 2018)'
_diffrn_ambient_temperature 296.15
_diffrn_measured_fraction_theta_full 0.997
_diffrn_measured_fraction_theta_max 0.992
_diffrn_measurement_device_type 'Bruker APEX-II CCD'
_diffrn_measurement_method '\f and \w scans'
_diffrn_radiation_type MoK\a
_diffrn_radiation_wavelength 0.71073
_diffrn_reflns_av_R_equivalents 0.0740
_diffrn_reflns_av_unetI/netI 0.1086
_diffrn_reflns_Laue_measured_fraction_full 0.997
_diffrn_reflns_Laue_measured_fraction_max 0.992
_diffrn_reflns_limit_h_max 13
_diffrn_reflns_limit_h_min -12
_diffrn_reflns_limit_k_max 6
_diffrn_reflns_limit_k_min -6
_diffrn_reflns_limit_l_max 15
_diffrn_reflns_limit_l_min -15
_diffrn_reflns_number 5298
_diffrn_reflns_point_group_measured_fraction_full 0.993
_diffrn_reflns_point_group_measured_fraction_max 0.982
_diffrn_reflns_theta_full 25.242
_diffrn_reflns_theta_max 26.421
_diffrn_reflns_theta_min 2.054
_diffrn_source_current 1.4
_diffrn_source_power 0.07
_diffrn_source_voltage 50.0
_diffrn_standards_number 0
_exptl_absorpt_coefficient_mu 1.044
_exptl_absorpt_correction_T_max 0.7454
_exptl_absorpt_correction_T_min 0.6428
_exptl_absorpt_correction_type multi-scan
_exptl_absorpt_process_details
;
SADABS-2016/2 (Bruker,2016/2) was used for absorption correction.
wR2(int) was 0.0964 before and 0.0648 after correction.
The Ratio of minimum to maximum transmission is 0.8624.
The \l/2 correction factor is Not present.
;
_exptl_crystal_colour 'clear yellow'
_exptl_crystal_colour_lustre clear
_exptl_crystal_colour_primary yellow
_exptl_crystal_density_diffrn 1.927
_exptl_crystal_description needle
_exptl_crystal_F_000 390
_exptl_crystal_size_max 0.33
_exptl_crystal_size_mid 0.04
_exptl_crystal_size_min 0.02
_refine_diff_density_max 0.333
_refine_diff_density_min -0.333
_refine_diff_density_rms 0.080
_refine_ls_abs_structure_details
;
 Flack x determined using 642 quotients [(I+)-(I-)]/[(I+)+(I-)]
 (Parsons, Flack and Wagner, Acta Cryst. B69 (2013) 249-259).
;
_refine_ls_abs_structure_Flack 0.04(4)
_refine_ls_extinction_method none
_refine_ls_goodness_of_fit_ref 1.014
_refine_ls_hydrogen_treatment constr
_refine_ls_matrix_type full
_refine_ls_number_parameters 226
_refine_ls_number_reflns 2717
_refine_ls_number_restraints 1
_refine_ls_restrained_S_all 1.014
_refine_ls_R_factor_all 0.0799
_refine_ls_R_factor_gt 0.0543
_refine_ls_shift/su_max 0.000
_refine_ls_shift/su_mean 0.000
_refine_ls_structure_factor_coef Fsqd
_refine_ls_weighting_details 'w=1/[\s^2^(Fo^2^)+(0.0235P)^2^] where P=(Fo^2^+2Fc^2^)/3'
_refine_ls_weighting_scheme calc
_refine_ls_wR_factor_gt 0.0992
_refine_ls_wR_factor_ref 0.1125
_reflns_Friedel_coverage 0.782
_reflns_Friedel_fraction_full 0.987
_reflns_Friedel_fraction_max 0.969
_reflns_number_gt 2051
_reflns_number_total 2717
_reflns_threshold_expression 'I > 2\s(I)'
_cod_data_source_file d4dt00265b2.cif
_cod_data_source_block Compound1
_cod_depositor_comments 'Adding full bibliography for 7715854--7715859.cif.'
_cod_database_code 7715854
_shelx_shelxl_version_number 2019/1
_shelx_space_group_comment
;
The symmetry employed for this shelxl refinement is uniquely defined
by the following loop, which should always be used as a source of
symmetry information in preference to the above space-group names.
They are only intended as comments.
;
_shelx_estimated_absorpt_t_max 0.979
_shelx_estimated_absorpt_t_min 0.725
_olex2_refinement_description
;
1. Fixed Uiso
 At 1.2 times of:
  All C(H) groups
2.a Aromatic/amide H refined with riding coordinates:
 C4A(H4A), C6B(H6B), C6A(H6A), C5B(H5B), C8B(H8B), C3A(H3A)
;
_olex2_submission_special_instructions 'No special instructions were received'

loop_
_space_group_symop_operation_xyz
'x, y, z'
'-x, y+1/2, -z'

loop_
_atom_site_label
_atom_site_type_symbol
_atom_site_fract_x
_atom_site_fract_y
_atom_site_fract_z
_atom_site_U_iso_or_equiv
_atom_site_adp_type
_atom_site_occupancy
_atom_site_site_symmetry_order
_atom_site_calc_flag
_atom_site_refinement_flags_posn
_atom_site_refinement_flags_adp
_atom_site_refinement_flags_occupancy
_atom_site_disorder_assembly
_atom_site_disorder_group
Mn1 Mn 0.22818(10) 0.7221(3) 0.51017(7) 0.0272(3) Uani 1 1 d . . . . .
O1 O 0.3060(6) 1.0502(10) 0.4481(4) 0.0316(13) Uani 1 1 d . . . . .
O2 O 0.3753(5) 1.4430(10) 0.4987(4) 0.0326(13) Uani 1 1 d . . . . .
O2A O -0.0465(5) 0.4465(10) 0.5227(4) 0.0357(14) Uani 1 1 d . . . . .
O1A O 0.1704(6) 0.4809(11) 0.6233(4) 0.0388(15) Uani 1 1 d . . . . .
N1A N -0.0893(6) 0.0969(12) 0.6583(5) 0.0301(16) Uani 1 1 d . . . . .
N1B N 0.3814(7) 0.9067(12) 0.6602(5) 0.0279(15) Uani 1 1 d . . . . .
O1B O 0.5748(8) 0.6080(17) 0.9613(6) 0.058(2) Uani 1 1 d . . . . .
N2B N 0.6057(9) 0.8210(18) 0.9473(6) 0.042(2) Uani 1 1 d . . . . .
O4A O -0.1661(7) -0.4115(15) 0.8656(5) 0.071(2) Uani 1 1 d . . . . .
N2A N -0.0471(8) -0.3496(13) 0.8858(5) 0.041(2) Uani 1 1 d . . . . .
O3A O 0.0450(7) -0.4380(14) 0.9603(5) 0.063(2) Uani 1 1 d . . . . .
C3B C 0.3666(6) 1.213(2) 0.5162(5) 0.0266(14) Uani 1 1 d . . . . .
C2A C 0.0344(7) 0.1973(18) 0.6843(5) 0.0256(16) Uani 1 1 d . . . . .
C1A C 0.0546(8) 0.3926(14) 0.6037(6) 0.0286(18) Uani 1 1 d . . . . .
C4A C 0.1119(8) -0.0516(16) 0.8460(6) 0.035(2) Uani 1 1 d . . . . .
H4A H 0.178833 -0.102486 0.909640 0.042 Uiso 1 1 calc R U . . .
C4B C 0.4346(8) 1.1205(13) 0.6331(6) 0.0261(17) Uani 1 1 d . . . . .
C6B C 0.6007(8) 1.1442(15) 0.8088(6) 0.037(2) Uani 1 1 d . . . . .
H6B H 0.673850 1.222810 0.859262 0.044 Uiso 1 1 calc R U . . .
C5A C -0.0162(8) -0.1567(15) 0.8166(6) 0.0294(18) Uani 1 1 d . . . . .
C6A C -0.1137(8) -0.0800(15) 0.7222(6) 0.0310(18) Uani 1 1 d . . . . .
H6A H -0.198649 -0.154011 0.702974 0.037 Uiso 1 1 calc R U . . .
C5B C 0.5447(7) 1.240(2) 0.7049(5) 0.0330(17) Uani 1 1 d . . . . .
H5B H 0.580199 1.384335 0.682893 0.040 Uiso 1 1 calc R U . . .
O2B O 0.6787(8) 0.9509(15) 1.0181(5) 0.072(2) Uani 1 1 d . . . . .
C7B C 0.5468(8) 0.9295(16) 0.8368(6) 0.0323(19) Uani 1 1 d . . . . .
C8B C 0.4378(8) 0.8147(15) 0.7621(6) 0.0326(19) Uani 1 1 d . . . . .
H8B H 0.402538 0.669385 0.783083 0.039 Uiso 1 1 calc R U . . .
C3A C 0.1368(8) 0.1319(15) 0.7772(6) 0.036(2) Uani 1 1 d . . . . .
H3A H 0.220893 0.208510 0.793846 0.043 Uiso 1 1 calc R U . . .

loop_
_atom_site_aniso_label
_atom_site_aniso_U_11
_atom_site_aniso_U_22
_atom_site_aniso_U_33
_atom_site_aniso_U_23
_atom_site_aniso_U_13
_atom_site_aniso_U_12
Mn1 0.0261(6) 0.0239(5) 0.0287(5) -0.0013(6) 0.0044(4) -0.0007(7)
O1 0.037(3) 0.025(3) 0.031(3) 0.001(2) 0.008(2) -0.001(3)
O2 0.032(3) 0.023(3) 0.045(3) 0.005(3) 0.015(3) 0.004(3)
O2A 0.035(4) 0.032(3) 0.037(3) 0.010(3) 0.006(2) -0.004(3)
O1A 0.033(3) 0.047(4) 0.033(3) 0.008(3) 0.006(2) -0.007(3)
N1A 0.026(4) 0.033(4) 0.030(3) 0.003(3) 0.006(3) 0.002(3)
N1B 0.031(4) 0.024(4) 0.030(3) 0.007(3) 0.011(3) 0.001(3)
O1B 0.072(6) 0.054(5) 0.045(4) 0.016(3) 0.014(4) 0.001(4)
N2B 0.034(5) 0.048(5) 0.038(4) 0.006(4) 0.003(4) 0.001(4)
O4A 0.056(5) 0.083(6) 0.069(4) 0.028(4) 0.012(4) -0.030(4)
N2A 0.057(5) 0.038(5) 0.029(3) 0.005(3) 0.015(3) -0.005(4)
O3A 0.062(5) 0.073(5) 0.056(4) 0.037(4) 0.019(3) 0.023(4)
C3B 0.024(3) 0.024(4) 0.034(3) -0.006(5) 0.012(3) 0.000(5)
C2A 0.022(3) 0.025(4) 0.028(3) 0.002(4) 0.007(3) -0.006(4)
C1A 0.031(5) 0.024(4) 0.028(4) -0.003(3) 0.004(3) -0.005(3)
C4A 0.031(5) 0.041(5) 0.025(4) 0.002(4) -0.002(3) 0.003(4)
C4B 0.028(4) 0.020(4) 0.033(4) 0.003(3) 0.014(3) -0.002(3)
C6B 0.031(5) 0.040(6) 0.035(4) -0.003(3) 0.003(3) -0.007(4)
C5A 0.037(5) 0.027(4) 0.024(4) 0.003(3) 0.010(3) -0.002(4)
C6A 0.032(5) 0.029(4) 0.032(4) 0.002(3) 0.009(3) -0.008(4)
C5B 0.040(4) 0.024(4) 0.035(4) -0.001(4) 0.010(3) -0.003(5)
O2B 0.063(5) 0.087(6) 0.043(4) 0.009(4) -0.016(3) -0.017(4)
C7B 0.037(5) 0.036(5) 0.022(4) -0.003(3) 0.005(3) 0.002(4)
C8B 0.041(5) 0.027(4) 0.028(4) 0.002(3) 0.009(3) 0.000(4)
C3A 0.032(5) 0.041(5) 0.032(4) 0.004(3) 0.007(3) -0.009(4)

loop_
_atom_type_symbol
_atom_type_description
_atom_type_scat_dispersion_real
_atom_type_scat_dispersion_imag
_atom_type_scat_source
C C 0.0033 0.0016 'International Tables Vol C Tables 4.2.6.8 and 6.1.1.4'
H H 0.0000 0.0000 'International Tables Vol C Tables 4.2.6.8 and 6.1.1.4'
Mn Mn 0.3368 0.7283 'International Tables Vol C Tables 4.2.6.8 and 6.1.1.4'
N N 0.0061 0.0033 'International Tables Vol C Tables 4.2.6.8 and 6.1.1.4'
O O 0.0106 0.0060 'International Tables Vol C Tables 4.2.6.8 and 6.1.1.4'

loop_
_geom_angle_atom_site_label_1
_geom_angle_atom_site_label_2
_geom_angle_atom_site_label_3
_geom_angle
_geom_angle_site_symmetry_1
_geom_angle_site_symmetry_3
_geom_angle_publ_flag
O1 Mn1 N1A 95.4(2) . 2_556 ?
O1 Mn1 N1B 73.5(2) . . ?
O2 Mn1 O1 100.0(2) 1_545 . ?
O2 Mn1 N1A 89.6(2) 1_545 2_556 ?
O2 Mn1 N1B 91.4(2) 1_545 . ?
O2A Mn1 O1 83.7(2) 2_556 . ?
O2A Mn1 O2 163.11(19) 2_556 1_545 ?
O2A Mn1 N1A 73.6(2) 2_556 2_556 ?
O2A Mn1 N1B 105.4(2) 2_556 . ?
O1A Mn1 O1 159.4(2) . . ?
O1A Mn1 O2 89.3(2) . 1_545 ?
O1A Mn1 O2A 92.7(2) . 2_556 ?
O1A Mn1 N1A 103.1(2) . 2_556 ?
O1A Mn1 N1B 88.1(2) . . ?
N1A Mn1 N1B 168.8(2) 2_556 . ?
C3B O1 Mn1 118.0(5) . . ?
C3B O2 Mn1 124.3(5) . 1_565 ?
C1A O2A Mn1 119.6(5) . 2_546 ?
C1A O1A Mn1 123.1(5) . . ?
C2A N1A Mn1 113.4(5) . 2_546 ?
C6A N1A Mn1 126.8(5) . 2_546 ?
C6A N1A C2A 119.2(6) . . ?
C4B N1B Mn1 112.4(5) . . ?
C8B N1B Mn1 129.2(5) . . ?
C8B N1B C4B 117.5(7) . . ?
O1B N2B C7B 117.4(9) . . ?
O2B N2B O1B 124.5(10) . . ?
O2B N2B C7B 118.1(9) . . ?
O4A N2A C5A 117.5(7) . . ?
O3A N2A O4A 124.1(7) . . ?
O3A N2A C5A 118.4(8) . . ?
O1 C3B O2 127.1(7) . . ?
O1 C3B C4B 116.0(9) . . ?
O2 C3B C4B 116.9(7) . . ?
N1A C2A C1A 115.5(6) . . ?
N1A C2A C3A 123.1(7) . . ?
C3A C2A C1A 121.4(7) . . ?
O2A C1A C2A 116.9(7) . . ?
O1A C1A O2A 126.3(7) . . ?
O1A C1A C2A 116.8(6) . . ?
C5A C4A H4A 121.1 . . ?
C3A C4A H4A 121.1 . . ?
C3A C4A C5A 117.8(7) . . ?
N1B C4B C3B 114.6(7) . . ?
N1B C4B C5B 122.8(7) . . ?
C5B C4B C3B 122.6(7) . . ?
C5B C6B H6B 120.7 . . ?
C5B C6B C7B 118.5(8) . . ?
C7B C6B H6B 120.7 . . ?
C4A C5A N2A 119.9(7) . . ?
C6A C5A N2A 119.8(7) . . ?
C6A C5A C4A 120.3(7) . . ?
N1A C6A C5A 121.2(7) . . ?
N1A C6A H6A 119.4 . . ?
C5A C6A H6A 119.4 . . ?
C4B C5B H5B 120.6 . . ?
C6B C5B C4B 118.9(9) . . ?
C6B C5B H5B 120.6 . . ?
C6B C7B N2B 119.6(8) . . ?
C6B C7B C8B 120.6(7) . . ?
C8B C7B N2B 119.8(8) . . ?
N1B C8B C7B 121.7(7) . . ?
N1B C8B H8B 119.1 . . ?
C7B C8B H8B 119.1 . . ?
C2A C3A C4A 118.3(8) . . ?
C2A C3A H3A 120.9 . . ?
C4A C3A H3A 120.9 . . ?

loop_
_geom_bond_atom_site_label_1
_geom_bond_atom_site_label_2
_geom_bond_distance
_geom_bond_site_symmetry_2
_geom_bond_publ_flag
Mn1 O1 2.174(5) . ?
Mn1 O2 2.173(5) 1_545 ?
Mn1 O2A 2.168(5) 2_556 ?
Mn1 O1A 2.150(5) . ?
Mn1 N1A 2.281(6) 2_556 ?
Mn1 N1B 2.294(6) . ?
O1 C3B 1.247(10) . ?
O2 C3B 1.254(11) . ?
O2A C1A 1.257(8) . ?
O1A C1A 1.247(9) . ?
N1A C2A 1.340(9) . ?
N1A C6A 1.319(9) . ?
N1B C4B 1.357(9) . ?
N1B C8B 1.339(8) . ?
O1B N2B 1.206(9) . ?
N2B O2B 1.201(10) . ?
N2B C7B 1.465(11) . ?
O4A N2A 1.232(9) . ?
N2A O3A 1.215(8) . ?
N2A C5A 1.452(9) . ?
C3B C4B 1.515(9) . ?
C2A C1A 1.520(10) . ?
C2A C3A 1.368(10) . ?
C4A H4A 0.9300 . ?
C4A C5A 1.389(11) . ?
C4A C3A 1.388(11) . ?
C4B C5B 1.382(10) . ?
C6B H6B 0.9300 . ?
C6B C5B 1.367(10) . ?
C6B C7B 1.368(11) . ?
C5A C6A 1.372(10) . ?
C6A H6A 0.9300 . ?
C5B H5B 0.9300 . ?
C7B C8B 1.377(10) . ?
C8B H8B 0.9300 . ?
C3A H3A 0.9300 . ?

loop_
_geom_torsion_atom_site_label_1
_geom_torsion_atom_site_label_2
_geom_torsion_atom_site_label_3
_geom_torsion_atom_site_label_4
_geom_torsion
_geom_torsion_site_symmetry_1
_geom_torsion_site_symmetry_2
_geom_torsion_site_symmetry_3
_geom_torsion_site_symmetry_4
_geom_torsion_publ_flag
Mn1 O1 C3B O2 -152.0(6) . . . . ?
Mn1 O1 C3B C4B 26.9(8) . . . . ?
Mn1 O2 C3B O1 86.9(8) 1_565 . . . ?
Mn1 O2 C3B C4B -92.0(7) 1_565 . . . ?
Mn1 O2A C1A O1A 169.2(6) 2_546 . . . ?
Mn1 O2A C1A C2A -9.6(9) 2_546 . . . ?
Mn1 O1A C1A O2A -6.9(12) . . . . ?
Mn1 O1A C1A C2A 171.9(5) . . . . ?
Mn1 N1A C2A C1A 5.9(9) 2_546 . . . ?
Mn1 N1A C2A C3A -174.5(7) 2_546 . . . ?
Mn1 N1A C6A C5A 173.0(6) 2_546 . . . ?
Mn1 N1B C4B C3B 9.4(8) . . . . ?
Mn1 N1B C4B C5B -168.6(6) . . . . ?
Mn1 N1B C8B C7B 167.4(6) . . . . ?
O1 C3B C4B N1B -24.1(9) . . . . ?
O1 C3B C4B C5B 153.9(8) . . . . ?
O2 C3B C4B N1B 154.9(7) . . . . ?
O2 C3B C4B C5B -27.1(10) . . . . ?
N1A C2A C1A O2A 2.0(11) . . . . ?
N1A C2A C1A O1A -176.9(7) . . . . ?
N1A C2A C3A C4A 1.7(13) . . . . ?
N1B C4B C5B C6B -1.8(13) . . . . ?
O1B N2B C7B C6B -164.9(9) . . . . ?
O1B N2B C7B C8B 15.0(13) . . . . ?
N2B C7B C8B N1B -179.6(8) . . . . ?
O4A N2A C5A C4A 169.9(8) . . . . ?
O4A N2A C5A C6A -10.4(11) . . . . ?
N2A C5A C6A N1A 179.2(7) . . . . ?
O3A N2A C5A C4A -9.4(11) . . . . ?
O3A N2A C5A C6A 170.3(8) . . . . ?
C3B C4B C5B C6B -179.6(8) . . . . ?
C2A N1A C6A C5A 2.2(12) . . . . ?
C1A C2A C3A C4A -178.7(7) . . . . ?
C4A C5A C6A N1A -1.0(12) . . . . ?
C4B N1B C8B C7B -0.8(12) . . . . ?
C6B C7B C8B N1B 0.3(13) . . . . ?
C5A C4A C3A C2A -0.5(12) . . . . ?
C6A N1A C2A C1A 177.8(7) . . . . ?
C6A N1A C2A C3A -2.6(13) . . . . ?
C5B C6B C7B N2B 179.4(8) . . . . ?
C5B C6B C7B C8B -0.5(12) . . . . ?
O2B N2B C7B C6B 16.7(13) . . . . ?
O2B N2B C7B C8B -163.4(9) . . . . ?
C7B C6B C5B C4B 1.2(12) . . . . ?
C8B N1B C4B C3B 179.5(7) . . . . ?
C8B N1B C4B C5B 1.5(12) . . . . ?
C3A C2A C1A O2A -177.6(8) . . . . ?
C3A C2A C1A O1A 3.5(12) . . . . ?
C3A C4A C5A N2A 179.9(7) . . . . ?
C3A C4A C5A C6A 0.2(12) . . . . ?
